data_9004580
loop_
_publ_author_name
'Li, Y.'
'Burns, P. C.'

_publ_section_title
;
 Investigations of crystal-chemical variability in lead uranyl oxide
 hydrates. II. Fourmarierite
 Note: sample CMCNC 81097
;
_journal_name_full 'The Canadian Mineralogist'
_journal_page_first 737
_journal_page_last 749
_journal_paper_doi 10.2113/gscanmin.38.3.737
_journal_volume 38
_journal_year 2000
_chemical_compound_source 'Shinkolobwe, Democratic Republic of Congo'
_chemical_formula_sum 'H10 O19 Pb U4'
_chemical_name_mineral Fourmarierite
_space_group_IT_number 36
_symmetry_space_group_name_Hall 'B -2 -2b'
_symmetry_space_group_name_H-M 'B b 21 m'
_cell_angle_alpha 90
_cell_angle_beta 90
_cell_angle_gamma 90
_cell_formula_units_Z 8
_cell_length_a 14.014
_cell_length_b 16.419
_cell_length_c 14.330
_cell_volume 3297.274
_database_code_amcsd 0005672
_exptl_crystal_density_diffrn 5.928
_cod_original_formula_sum 'U4 Pb O19 H10'
_cod_database_code 9004580

loop_
_space_group_symop_operation_xyz
x,y,z
1/2+x,y,1/2+z
-x,1/2+y,z
1/2-x,1/2+y,1/2+z
x,y,-z
1/2+x,y,1/2-z
-x,1/2+y,-z
1/2-x,1/2+y,1/2-z

loop_
_atom_site_label
_atom_site_fract_x
_atom_site_fract_y
_atom_site_fract_z
_atom_site_U_iso_or_equiv
_atom_site_type_symbol
_atom_site_attached_hydrogens
U(1) 0.02500 0.11700 0.24300 0.02400 U 0
U(2) 0.01540 0.38290 0.23980 0.02400 U 0
U(3) 0.27230 0.02130 0.22150 0.02300 U 0
U(4) 0.24150 0.25350 0.26140 0.02400 U 0
Pb(1) 0.18700 0.38160 0.00000 0.03800 Pb 0
Pb(2) 0.32910 0.60360 0.00000 0.03600 Pb 0
O(1) -0.00540 0.13630 0.12550 0.03600 O 0
O(2) 0.05060 0.09640 0.36550 0.03400 O 0
O(3) 0.05600 0.37530 0.11860 0.02900 O 0
O(4) -0.02990 0.38650 0.36170 0.03200 O 0
O(5) 0.29030 0.02560 0.09770 0.02900 O 0
O(6) 0.24550 0.00880 0.34610 0.02300 O 0
O(7) 0.25290 0.29360 0.14110 0.03700 O 0
O(8) 0.23950 0.21700 0.38140 0.04200 O 0
O(9) 0.10800 -0.01610 0.19550 0.01900 O 0
O(10) -0.07410 0.00840 0.24250 0.02800 O 0
O(11) -0.13300 0.15980 0.29000 0.02300 O 0
O-H(12) 0.07040 0.25330 0.27020 0.04300 O 1
O(13) 0.18240 0.13440 0.21440 0.03600 O 0
O(14) -0.11650 0.31320 0.18990 0.02800 O 0
O-H(15) 0.18230 0.38330 0.29850 0.03300 O 1
Wat(16) 0.13500 0.54180 0.00000 0.05800 O 2
Wat(17) 0.37230 0.45210 0.00000 0.03500 O 2
Wat(18) 0.13700 0.21500 0.00000 0.05400 O 2
Wat(19) 0.45400 0.73300 0.00000 0.09500 O 2
Wat(20) 0.11600 -0.03970 0.00000 0.05600 O 2
Wat(21) 0.35400 0.17000 0.00000 0.05800 O 2
Wat(22) 0.09200 0.77480 0.00000 0.04800 O 2
Wat(23) 0.32400 0.87300 0.00000 0.08000 O 2

loop_
_cod_changelog_entry_id
_cod_changelog_entry_author
_cod_changelog_entry_date
_cod_changelog_entry_text
1
;cod-tools version 3.8.0
Id: cif_guess_AMCSD_atom_types 9581 2023-05-17 12:35:41Z saulius
;
2023-05-23T09:15:48+03:00
;Derived atom types and hydrogen counts
from atom names that follow the AMCSD naming convention
(Wat == water, O-H == hydroxyl).
;

loop_
_cod_related_entry_id
_cod_related_entry_database
_cod_related_entry_code
1 AMCSD 0005672
